data_1560151
loop_
_publ_author_name
'Hu, Jiefeng'
'Yang, Xianyu'
'Shi, Shasha'
'Cheng, Bo'
'Luo, Xiaoling'
'Lan, Yu'
'Loh, Teck-Peng'

_publ_section_title
;
 Metal-free C(sp3)--H functionalization of sulfonamides via strain-release
 rearrangement
;
_journal_issue 11
_journal_name_full 'Chemical Science'
_journal_page_first 4034
_journal_page_last 4040
_journal_paper_doi 10.1039/D0SC06603F
_journal_volume 12
_journal_year 2021
_chemical_formula_sum 'C20 H20 N O2 S2'
_chemical_formula_weight 370.49
_space_group_crystal_system monoclinic
_space_group_IT_number 14
_space_group_name_Hall '-P 2yn'
_space_group_name_H-M_alt 'P 1 21/n 1'
_atom_sites_solution_hydrogens geom
_audit_creation_method SHELXL-2018/3
_audit_update_record
;
2020-08-25 deposited with the CCDC.	2021-01-18 downloaded from the CCDC.
;
_cell_angle_alpha 90
_cell_angle_beta 97.095(3)
_cell_angle_gamma 90
_cell_formula_units_Z 4
_cell_length_a 12.3021(11)
_cell_length_b 7.9076(7)
_cell_length_c 18.7346(17)
_cell_measurement_reflns_used 5215
_cell_measurement_temperature 180(2)
_cell_measurement_theta_max 27.49
_cell_measurement_theta_min 2.80
_cell_volume 1808.5(3)
_computing_cell_refinement 'Bruker SAINT'
_computing_data_collection 'Bruker APEX2'
_computing_data_reduction 'Bruker SAINT'
_computing_molecular_graphics 'Bruker SHELXTL'
_computing_publication_material 'Bruker SHELXTL'
_computing_structure_refinement 'SHELXL-2018/3 (Sheldrick, 2018)'
_computing_structure_solution 'SHELXT 2014/5 (Sheldrick, 2014)'
_diffrn_ambient_temperature 180(2)
_diffrn_measured_fraction_theta_full 0.997
_diffrn_measured_fraction_theta_max 0.995
_diffrn_measurement_device_type 'Bruker APEX-II CCD'
_diffrn_measurement_method '\f and \w scans'
_diffrn_radiation_type MoK\a
_diffrn_radiation_wavelength 0.71073
_diffrn_reflns_av_R_equivalents 0.0530
_diffrn_reflns_av_unetI/netI 0.0536
_diffrn_reflns_Laue_measured_fraction_full 0.997
_diffrn_reflns_Laue_measured_fraction_max 0.995
_diffrn_reflns_limit_h_max 15
_diffrn_reflns_limit_h_min -15
_diffrn_reflns_limit_k_max 10
_diffrn_reflns_limit_k_min -10
_diffrn_reflns_limit_l_max 24
_diffrn_reflns_limit_l_min -18
_diffrn_reflns_number 14733
_diffrn_reflns_point_group_measured_fraction_full 0.997
_diffrn_reflns_point_group_measured_fraction_max 0.995
_diffrn_reflns_theta_full 25.242
_diffrn_reflns_theta_max 27.493
_diffrn_reflns_theta_min 2.106
_diffrn_standards_number 0
_exptl_absorpt_coefficient_mu 0.308
_exptl_absorpt_correction_T_max 0.7456
_exptl_absorpt_correction_T_min 0.6488
_exptl_absorpt_correction_type multi-scan
_exptl_absorpt_process_details sadabs
_exptl_crystal_colour colorless
_exptl_crystal_density_diffrn 1.361
_exptl_crystal_description block
_exptl_crystal_F_000 780
_exptl_crystal_size_max 0.210
_exptl_crystal_size_mid 0.180
_exptl_crystal_size_min 0.150
_refine_diff_density_max 0.312
_refine_diff_density_min -0.543
_refine_diff_density_rms 0.061
_refine_ls_extinction_method none
_refine_ls_goodness_of_fit_ref 1.054
_refine_ls_hydrogen_treatment constr
_refine_ls_matrix_type full
_refine_ls_number_parameters 228
_refine_ls_number_reflns 4132
_refine_ls_number_restraints 0
_refine_ls_restrained_S_all 1.054
_refine_ls_R_factor_all 0.0759
_refine_ls_R_factor_gt 0.0538
_refine_ls_shift/su_max 0.000
_refine_ls_shift/su_mean 0.000
_refine_ls_structure_factor_coef Fsqd
_refine_ls_weighting_details 'w=1/[\s^2^(Fo^2^)+(0.0473P)^2^+1.5676P] where P=(Fo^2^+2Fc^2^)/3'
_refine_ls_weighting_scheme calc
_refine_ls_wR_factor_gt 0.1209
_refine_ls_wR_factor_ref 0.1322
_reflns_Friedel_coverage 0.000
_reflns_number_gt 3112
_reflns_number_total 4132
_reflns_threshold_expression 'I > 2\s(I)'
_cod_data_source_file d0sc06603f2.cif
_cod_data_source_block 20191011LI_SZZ_HFE_12Z_0m_a
_cod_depositor_comments 'Adding full bibliography for 1560151.cif.'
_cod_original_sg_symbol_H-M 'P 21/n'
_cod_database_code 1560151
_shelx_shelxl_version_number 2018/3
_shelx_space_group_comment
;
The symmetry employed for this shelxl refinement is uniquely defined
by the following loop, which should always be used as a source of
symmetry information in preference to the above space-group names.
They are only intended as comments.
;
_shelx_estimated_absorpt_t_min 0.938
_shelx_estimated_absorpt_t_max 0.955

loop_
_space_group_symop_operation_xyz
'x, y, z'
'-x+1/2, y+1/2, -z+1/2'
'-x, -y, -z'
'x-1/2, -y-1/2, z-1/2'

loop_
_atom_site_label
_atom_site_type_symbol
_atom_site_fract_x
_atom_site_fract_y
_atom_site_fract_z
_atom_site_U_iso_or_equiv
_atom_site_adp_type
_atom_site_occupancy
_atom_site_site_symmetry_order
_atom_site_calc_flag
_atom_site_refinement_flags_posn
_atom_site_refinement_flags_adp
_atom_site_refinement_flags_occupancy
_atom_site_disorder_assembly
_atom_site_disorder_group
S1 S 0.52055(6) 0.30006(9) 0.60265(4) 0.03561(19) Uani 1 1 d . . . . .
S2 S 1.05450(5) 0.68587(8) 0.59645(3) 0.02871(17) Uani 1 1 d . . . . .
O1 O 1.03554(15) 0.7342(2) 0.52214(9) 0.0341(4) Uani 1 1 d . . . . .
O2 O 1.14769(15) 0.5811(2) 0.61915(11) 0.0389(5) Uani 1 1 d . . . . .
N14 N 0.94757(18) 0.5894(3) 0.62313(11) 0.0296(5) Uani 1 1 d . . . . .
H14 H 0.945266 0.564879 0.668731 0.036 Uiso 1 1 calc R U . . .
C1 C 0.4156(2) 0.2032(3) 0.54689(15) 0.0330(6) Uani 1 1 d . . . . .
C2 C 0.3186(2) 0.1377(4) 0.56636(17) 0.0416(7) Uani 1 1 d . . . . .
H2 H 0.302467 0.144326 0.614585 0.050 Uiso 1 1 calc R U . . .
C3 C 0.2468(2) 0.0631(4) 0.51381(18) 0.0463(8) Uani 1 1 d . . . . .
H3 H 0.180013 0.017750 0.525959 0.056 Uiso 1 1 calc R U . . .
C4 C 0.2698(2) 0.0525(4) 0.44333(18) 0.0428(7) Uani 1 1 d . . . . .
H4 H 0.218749 -0.000629 0.408170 0.051 Uiso 1 1 calc R U . . .
C5 C 0.3648(2) 0.1175(3) 0.42361(15) 0.0357(6) Uani 1 1 d . . . . .
H5 H 0.379620 0.109827 0.375143 0.043 Uiso 1 1 calc R U . . .
C6 C 0.4397(2) 0.1952(3) 0.47562(14) 0.0304(6) Uani 1 1 d . . . . .
C7 C 0.5417(2) 0.2741(3) 0.46807(14) 0.0310(6) Uani 1 1 d . . . . .
H7 H 0.569693 0.283630 0.423204 0.037 Uiso 1 1 calc R U . . .
C8 C 0.5956(2) 0.3346(3) 0.53065(14) 0.0297(6) Uani 1 1 d . . . . .
C9 C 0.6989(2) 0.4205(3) 0.53460(14) 0.0299(6) Uani 1 1 d . . . . .
H9 H 0.718616 0.455778 0.489455 0.036 Uiso 1 1 calc R U . . .
C10 C 0.7733(2) 0.4598(3) 0.59178(13) 0.0285(5) Uani 1 1 d . . . . .
C11 C 0.7656(2) 0.4125(3) 0.66857(14) 0.0347(6) Uani 1 1 d . . . . .
H11A H 0.839422 0.380947 0.691898 0.042 Uiso 1 1 calc R U . . .
H11B H 0.717894 0.311830 0.669380 0.042 Uiso 1 1 calc R U . . .
C12 C 0.7205(3) 0.5528(4) 0.71199(17) 0.0579(9) Uani 1 1 d . . . . .
H12A H 0.717393 0.513676 0.761317 0.087 Uiso 1 1 calc R U . . .
H12B H 0.646763 0.583297 0.689900 0.087 Uiso 1 1 calc R U . . .
H12C H 0.768457 0.651993 0.712722 0.087 Uiso 1 1 calc R U . . .
C13 C 0.8683(2) 0.5516(3) 0.57514(13) 0.0277(5) Uani 1 1 d . . . . .
H13 H 0.872019 0.585179 0.526816 0.033 Uiso 1 1 calc R U . . .
C17 C 1.0632(2) 0.8698(3) 0.64944(13) 0.0270(5) Uani 1 1 d . . . . .
C18 C 1.1123(2) 0.8633(3) 0.72009(15) 0.0370(6) Uani 1 1 d . . . . .
H18 H 1.137836 0.758849 0.740875 0.044 Uiso 1 1 calc R U . . .
C19 C 1.1236(2) 1.0108(4) 0.75987(14) 0.0380(7) Uani 1 1 d . . . . .
H19 H 1.157355 1.006929 0.808269 0.046 Uiso 1 1 calc R U . . .
C20 C 1.0866(2) 1.1648(3) 0.73045(14) 0.0312(6) Uani 1 1 d . . . . .
C21 C 1.0987(3) 1.3255(4) 0.77340(16) 0.0449(7) Uani 1 1 d . . . . .
H21A H 1.120348 1.417488 0.743047 0.067 Uiso 1 1 calc R U . . .
H21B H 1.155029 1.310336 0.814712 0.067 Uiso 1 1 calc R U . . .
H21C H 1.028783 1.353602 0.790481 0.067 Uiso 1 1 calc R U . . .
C22 C 1.0381(2) 1.1675(3) 0.65937(15) 0.0336(6) Uani 1 1 d . . . . .
H22 H 1.013363 1.271943 0.638171 0.040 Uiso 1 1 calc R U . . .
C23 C 1.0255(2) 1.0214(3) 0.61913(14) 0.0303(6) Uani 1 1 d . . . . .
H23 H 0.991066 1.024820 0.570882 0.036 Uiso 1 1 calc R U . . .

loop_
_atom_site_aniso_label
_atom_site_aniso_U_11
_atom_site_aniso_U_22
_atom_site_aniso_U_33
_atom_site_aniso_U_23
_atom_site_aniso_U_13
_atom_site_aniso_U_12
S1 0.0383(4) 0.0409(4) 0.0293(3) -0.0006(3) 0.0105(3) -0.0004(3)
S2 0.0329(3) 0.0259(3) 0.0274(3) 0.0023(3) 0.0040(3) 0.0000(3)
O1 0.0436(11) 0.0330(10) 0.0258(9) 0.0022(8) 0.0049(8) -0.0047(8)
O2 0.0370(11) 0.0348(10) 0.0444(11) 0.0013(9) 0.0035(9) 0.0077(8)
N14 0.0391(12) 0.0240(10) 0.0254(11) 0.0046(9) 0.0026(9) -0.0014(9)
C1 0.0347(14) 0.0292(13) 0.0355(14) 0.0038(11) 0.0067(11) 0.0046(11)
C2 0.0395(16) 0.0445(16) 0.0433(17) 0.0071(13) 0.0149(13) 0.0016(13)
C3 0.0321(16) 0.0487(18) 0.060(2) 0.0073(16) 0.0120(14) -0.0046(13)
C4 0.0357(16) 0.0384(16) 0.0531(18) 0.0028(14) 0.0001(14) -0.0038(12)
C5 0.0351(14) 0.0341(14) 0.0377(15) 0.0006(12) 0.0034(12) 0.0017(11)
C6 0.0306(13) 0.0260(12) 0.0350(14) 0.0016(11) 0.0057(11) 0.0055(10)
C7 0.0335(14) 0.0309(13) 0.0299(13) 0.0009(11) 0.0085(11) 0.0031(11)
C8 0.0324(14) 0.0289(13) 0.0290(13) -0.0007(10) 0.0088(11) 0.0040(10)
C9 0.0354(14) 0.0272(12) 0.0283(13) 0.0008(10) 0.0083(11) 0.0032(10)
C10 0.0366(14) 0.0213(11) 0.0280(13) 0.0004(10) 0.0059(11) 0.0029(10)
C11 0.0423(15) 0.0318(13) 0.0301(14) 0.0035(11) 0.0051(12) -0.0032(12)
C12 0.094(3) 0.0502(19) 0.0321(16) -0.0070(14) 0.0190(17) -0.0058(19)
C13 0.0360(14) 0.0211(11) 0.0261(12) 0.0014(10) 0.0047(11) 0.0043(10)
C17 0.0291(13) 0.0249(12) 0.0271(12) 0.0023(10) 0.0044(10) -0.0030(10)
C18 0.0482(17) 0.0309(13) 0.0305(14) 0.0075(11) -0.0011(12) 0.0005(12)
C19 0.0457(16) 0.0416(15) 0.0254(13) 0.0009(12) -0.0017(12) -0.0072(13)
C20 0.0341(14) 0.0297(13) 0.0315(13) -0.0010(11) 0.0112(11) -0.0067(11)
C21 0.059(2) 0.0393(16) 0.0379(16) -0.0072(13) 0.0122(14) -0.0071(14)
C22 0.0395(15) 0.0269(13) 0.0351(14) 0.0033(11) 0.0080(12) 0.0031(11)
C23 0.0302(13) 0.0330(13) 0.0269(13) 0.0064(11) 0.0007(10) 0.0019(11)

loop_
_atom_type_symbol
_atom_type_description
_atom_type_scat_dispersion_real
_atom_type_scat_dispersion_imag
_atom_type_scat_source
C C 0.0033 0.0016 'International Tables Vol C Tables 4.2.6.8 and 6.1.1.4'
H H 0.0000 0.0000 'International Tables Vol C Tables 4.2.6.8 and 6.1.1.4'
S S 0.1246 0.1234 'International Tables Vol C Tables 4.2.6.8 and 6.1.1.4'
O O 0.0106 0.0060 'International Tables Vol C Tables 4.2.6.8 and 6.1.1.4'
N N 0.0061 0.0033 'International Tables Vol C Tables 4.2.6.8 and 6.1.1.4'

loop_
_geom_angle_atom_site_label_1
_geom_angle_atom_site_label_2
_geom_angle_atom_site_label_3
_geom_angle
_geom_angle_site_symmetry_1
_geom_angle_site_symmetry_3
_geom_angle_publ_flag
C1 S1 C8 91.68(13) . . ?
O1 S2 O2 117.98(12) . . ?
O1 S2 N14 112.13(11) . . ?
O2 S2 N14 106.31(11) . . ?
O1 S2 C17 108.61(11) . . ?
O2 S2 C17 108.65(12) . . ?
N14 S2 C17 101.93(12) . . ?
C13 N14 S2 117.57(19) . . ?
C13 N14 H14 121.2 . . ?
S2 N14 H14 121.2 . . ?
C2 C1 C6 121.4(3) . . ?
C2 C1 S1 127.3(2) . . ?
C6 C1 S1 111.3(2) . . ?
C3 C2 C1 118.0(3) . . ?
C3 C2 H2 121.0 . . ?
C1 C2 H2 121.0 . . ?
C2 C3 C4 121.4(3) . . ?
C2 C3 H3 119.3 . . ?
C4 C3 H3 119.3 . . ?
C5 C4 C3 121.0(3) . . ?
C5 C4 H4 119.5 . . ?
C3 C4 H4 119.5 . . ?
C4 C5 C6 119.2(3) . . ?
C4 C5 H5 120.4 . . ?
C6 C5 H5 120.4 . . ?
C5 C6 C1 118.9(3) . . ?
C5 C6 C7 129.5(3) . . ?
C1 C6 C7 111.5(2) . . ?
C8 C7 C6 114.2(2) . . ?
C8 C7 H7 122.9 . . ?
C6 C7 H7 122.9 . . ?
C7 C8 C9 123.1(2) . . ?
C7 C8 S1 111.2(2) . . ?
C9 C8 S1 125.69(19) . . ?
C10 C9 C8 131.0(2) . . ?
C10 C9 H9 114.5 . . ?
C8 C9 H9 114.5 . . ?
C9 C10 C13 115.5(2) . . ?
C9 C10 C11 125.7(2) . . ?
C13 C10 C11 118.8(2) . . ?
C10 C11 C12 113.6(2) . . ?
C10 C11 H11A 108.8 . . ?
C12 C11 H11A 108.8 . . ?
C10 C11 H11B 108.8 . . ?
C12 C11 H11B 108.8 . . ?
H11A C11 H11B 107.7 . . ?
C11 C12 H12A 109.5 . . ?
C11 C12 H12B 109.5 . . ?
H12A C12 H12B 109.5 . . ?
C11 C12 H12C 109.5 . . ?
H12A C12 H12C 109.5 . . ?
H12B C12 H12C 109.5 . . ?
N14 C13 C10 122.3(2) . . ?
N14 C13 H13 118.9 . . ?
C10 C13 H13 118.9 . . ?
C23 C17 C18 120.6(2) . . ?
C23 C17 S2 119.47(19) . . ?
C18 C17 S2 119.85(19) . . ?
C19 C18 C17 119.1(2) . . ?
C19 C18 H18 120.4 . . ?
C17 C18 H18 120.4 . . ?
C18 C19 C20 121.3(2) . . ?
C18 C19 H19 119.4 . . ?
C20 C19 H19 119.4 . . ?
C19 C20 C22 118.3(2) . . ?
C19 C20 C21 121.5(2) . . ?
C22 C20 C21 120.2(2) . . ?
C20 C21 H21A 109.5 . . ?
C20 C21 H21B 109.5 . . ?
H21A C21 H21B 109.5 . . ?
C20 C21 H21C 109.5 . . ?
H21A C21 H21C 109.5 . . ?
H21B C21 H21C 109.5 . . ?
C23 C22 C20 121.1(2) . . ?
C23 C22 H22 119.4 . . ?
C20 C22 H22 119.4 . . ?
C22 C23 C17 119.5(2) . . ?
C22 C23 H23 120.2 . . ?
C17 C23 H23 120.2 . . ?

loop_
_geom_bond_atom_site_label_1
_geom_bond_atom_site_label_2
_geom_bond_distance
_geom_bond_site_symmetry_2
_geom_bond_publ_flag
S1 C1 1.736(3) . ?
S1 C8 1.748(3) . ?
S2 O1 1.4347(18) . ?
S2 O2 1.4357(19) . ?
S2 N14 1.651(2) . ?
S2 C17 1.757(3) . ?
N14 C13 1.278(3) . ?
N14 H14 0.8800 . ?
C1 C2 1.390(4) . ?
C1 C6 1.405(4) . ?
C2 C3 1.371(4) . ?
C2 H2 0.9500 . ?
C3 C4 1.386(4) . ?
C3 H3 0.9500 . ?
C4 C5 1.368(4) . ?
C4 H4 0.9500 . ?
C5 C6 1.398(4) . ?
C5 H5 0.9500 . ?
C6 C7 1.424(4) . ?
C7 C8 1.361(4) . ?
C7 H7 0.9500 . ?
C8 C9 1.435(4) . ?
C9 C10 1.356(3) . ?
C9 H9 0.9500 . ?
C10 C13 1.442(4) . ?
C10 C11 1.501(4) . ?
C11 C12 1.520(4) . ?
C11 H11A 0.9900 . ?
C11 H11B 0.9900 . ?
C12 H12A 0.9800 . ?
C12 H12B 0.9800 . ?
C12 H12C 0.9800 . ?
C13 H13 0.9500 . ?
C17 C23 1.382(3) . ?
C17 C18 1.386(4) . ?
C18 C19 1.382(4) . ?
C18 H18 0.9500 . ?
C19 C20 1.390(4) . ?
C19 H19 0.9500 . ?
C20 C22 1.390(4) . ?
C20 C21 1.502(4) . ?
C21 H21A 0.9800 . ?
C21 H21B 0.9800 . ?
C21 H21C 0.9800 . ?
C22 C23 1.378(4) . ?
C22 H22 0.9500 . ?
C23 H23 0.9500 . ?
